data_7022417
loop_
_publ_author_name
'Bratko, Ielyzaveta'
'Mallet-Ladeira, Sonia'
'Saffon, Nathalie'
'Teuma, Emmanuelle'
'G\'omez, Montserrat'

_publ_section_title
;
 9,10-Dihydroanthracenyl structures: original ligands for the synthesis of
 polymetallic complexes through selective \p-coordination.
;
_journal_issue 4
_journal_name_full 'Dalton transactions (Cambridge, England : 2003)'
_journal_page_first 1136
_journal_page_last 1143
_journal_paper_doi 10.1039/c2dt32586a
_journal_volume 42
_journal_year 2013
_chemical_compound_source 'synthesis as described'
_chemical_formula_moiety 'C29 H26 N Ru, F6 P'
_chemical_formula_sum 'C29 H26 F6 N P Ru'
_chemical_formula_weight 634.55
_chemical_name_systematic
;
?
;
_space_group_IT_number 14
_symmetry_cell_setting monoclinic
_symmetry_Int_Tables_number 14
_symmetry_space_group_name_Hall '-P 2ybc'
_symmetry_space_group_name_H-M 'P 1 21/c 1'
_atom_sites_solution_hydrogens geom
_atom_sites_solution_primary direct
_atom_sites_solution_secondary difmap
_cell_angle_alpha 90
_cell_angle_beta 98.429(10)
_cell_angle_gamma 90
_cell_formula_units_Z 4
_cell_length_a 9.842(2)
_cell_length_b 16.472(4)
_cell_length_c 15.600(3)
_cell_measurement_reflns_used 9488
_cell_measurement_temperature 193(2)
_cell_measurement_theta_max 29.78
_cell_measurement_theta_min 2.47
_cell_measurement_wavelength 0.71073
_cell_volume 2501.7(9)
_computing_cell_refinement 'Bruker SAINT'
_computing_data_collection 'Bruker APEX2'
_computing_data_reduction 'Bruker SAINT'
_computing_molecular_graphics 'Ortep-3 for Windows (Farrugia, 1997)'
_computing_publication_material 'WinGX publication routines (Farrugia, 1999)'
_computing_structure_refinement 'SHELXL-97 (Sheldrick, 2008)'
_computing_structure_solution 'SHELXS-97 (Sheldrick, 1990)'
_diffrn_ambient_temperature 193(2)
_diffrn_measured_fraction_theta_full 0.995
_diffrn_measured_fraction_theta_max 0.995
_diffrn_measurement_device_type 'Bruker Kappa APEX II Quazar'
_diffrn_measurement_method 'phi and omega scans'
_diffrn_radiation_monochromator 'multilayer optics'
_diffrn_radiation_probe x-ray
_diffrn_radiation_source 'microfocus sealed tube'
_diffrn_radiation_type MoK\a
_diffrn_radiation_wavelength 0.71073
_diffrn_reflns_av_R_equivalents 0.0284
_diffrn_reflns_av_unetI/netI 0.0164
_diffrn_reflns_limit_h_max 11
_diffrn_reflns_limit_h_min -11
_diffrn_reflns_limit_k_max 19
_diffrn_reflns_limit_k_min -19
_diffrn_reflns_limit_l_max 18
_diffrn_reflns_limit_l_min -18
_diffrn_reflns_number 38212
_diffrn_reflns_theta_full 25.35
_diffrn_reflns_theta_max 25.35
_diffrn_reflns_theta_min 1.81
_diffrn_standards_decay_% 0
_diffrn_standards_interval_count 0
_diffrn_standards_interval_time 0
_diffrn_standards_number 0
_exptl_absorpt_coefficient_mu 0.756
_exptl_absorpt_correction_T_max 0.9420
_exptl_absorpt_correction_T_min 0.8886
_exptl_absorpt_correction_type multi-scan
_exptl_absorpt_process_details 'SADABS (Bruker-AXS)'
_exptl_crystal_colour colourless
_exptl_crystal_density_diffrn 1.685
_exptl_crystal_density_method 'not measured'
_exptl_crystal_description block
_exptl_crystal_F_000 1280
_exptl_crystal_size_max 0.16
_exptl_crystal_size_mid 0.14
_exptl_crystal_size_min 0.08
_refine_diff_density_max 1.245
_refine_diff_density_min -0.693
_refine_diff_density_rms 0.249
_refine_ls_extinction_method none
_refine_ls_goodness_of_fit_ref 1.137
_refine_ls_hydrogen_treatment constr
_refine_ls_matrix_type full
_refine_ls_number_parameters 343
_refine_ls_number_reflns 4558
_refine_ls_number_restraints 0
_refine_ls_restrained_S_all 1.137
_refine_ls_R_factor_all 0.0511
_refine_ls_R_factor_gt 0.0426
_refine_ls_shift/su_max 0.001
_refine_ls_shift/su_mean 0
_refine_ls_structure_factor_coef Fsqd
_refine_ls_weighting_details 'calc w=1/[\s^2^(Fo^2^)+(0.0789P)^2^+4.8283P] where P=(Fo^2^+2Fc^2^)/3'
_refine_ls_weighting_scheme calc
_refine_ls_wR_factor_gt 0.1281
_refine_ls_wR_factor_ref 0.1421
_reflns_number_gt 4140
_reflns_number_total 4558
_reflns_threshold_expression >2sigma(I)
_cod_data_source_file c2dt32586a.txt
_cod_data_source_block C1
_cod_original_sg_symbol_H-M 'P 21/c'
_cod_database_code 7022417

loop_
_symmetry_equiv_pos_as_xyz
'x, y, z'
'-x, y+1/2, -z+1/2'
'-x, -y, -z'
'x, -y-1/2, z-1/2'

loop_
_atom_site_label
_atom_site_type_symbol
_atom_site_fract_x
_atom_site_fract_y
_atom_site_fract_z
_atom_site_U_iso_or_equiv
_atom_site_adp_type
_atom_site_occupancy
_atom_site_symmetry_multiplicity
_atom_site_calc_flag
_atom_site_refinement_flags
C1 C 1.4153(5) -0.0638(3) 0.2782(3) 0.0452(11) Uani 1 1 d .
H1 H 1.4291 -0.1009 0.3253 0.054 Uiso 1 1 calc R
C2 C 1.5227(5) -0.0462(3) 0.2309(4) 0.0556(13) Uani 1 1 d .
H2 H 1.6091 -0.0724 0.2452 0.067 Uiso 1 1 calc R
C3 C 1.5031(5) 0.0093(3) 0.1631(4) 0.0546(13) Uani 1 1 d .
H3 H 1.5763 0.0211 0.1316 0.066 Uiso 1 1 calc R
C4 C 1.3794(5) 0.0470(3) 0.1416(3) 0.0464(11) Uani 1 1 d .
H4 H 1.3671 0.0856 0.0959 0.056 Uiso 1 1 calc R
C5 C 0.9181(4) -0.0148(3) 0.0958(3) 0.0419(10) Uani 1 1 d .
H5 H 0.9034 0.023 0.0494 0.05 Uiso 1 1 calc R
C6 C 0.8304(5) -0.0814(4) 0.0971(3) 0.0504(12) Uani 1 1 d .
H6 H 0.7571 -0.0893 0.0509 0.061 Uiso 1 1 calc R
C7 C 0.8496(5) -0.1353(3) 0.1647(3) 0.0479(12) Uani 1 1 d .
H7 H 0.7892 -0.1802 0.1652 0.057 Uiso 1 1 calc R
C8 C 0.9566(4) -0.1250(3) 0.2324(3) 0.0386(9) Uani 1 1 d .
H8 H 0.9686 -0.162 0.2795 0.046 Uiso 1 1 calc R
C9 C 1.1636(4) -0.0375(2) 0.2995(3) 0.0327(8) Uani 1 1 d .
H9 H 1.1782 -0.0791 0.3467 0.039 Uiso 1 1 calc R
C10 C 1.1284(4) 0.0650(2) 0.1720(3) 0.0356(9) Uani 1 1 d .
H10 H 1.1158 0.1023 0.1209 0.043 Uiso 1 1 calc R
C11 C 1.2704(4) 0.0287(2) 0.1871(3) 0.0364(9) Uani 1 1 d .
C12 C 1.0253(4) -0.0041(3) 0.1615(3) 0.0344(9) Uani 1 1 d .
C13 C 1.0461(4) -0.0597(2) 0.2306(3) 0.0314(8) Uani 1 1 d .
C14 C 1.2905(4) -0.0267(3) 0.2558(3) 0.0372(9) Uani 1 1 d .
C15 C 1.1304(4) 0.0479(2) 0.3349(3) 0.0332(8) Uani 1 1 d .
H15 H 1.2075 0.0656 0.3801 0.04 Uiso 1 1 calc R
C16 C 1.1131(4) 0.1103(2) 0.2576(3) 0.0361(9) Uani 1 1 d .
H16 H 1.185 0.1534 0.2688 0.043 Uiso 1 1 calc R
C17 C 0.9711(5) 0.1481(3) 0.2572(3) 0.0415(10) Uani 1 1 d .
H17A H 0.9793 0.2032 0.2827 0.05 Uiso 1 1 calc R
H17B H 0.9219 0.1519 0.1972 0.05 Uiso 1 1 calc R
C18 C 0.9950(4) 0.0497(2) 0.3728(3) 0.0346(9) Uani 1 1 d .
H18A H 0.9618 -0.0061 0.3808 0.042 Uiso 1 1 calc R
H18B H 1.0074 0.0779 0.4295 0.042 Uiso 1 1 calc R
C19 C 0.7715(4) 0.1138(3) 0.3266(3) 0.0362(9) Uani 1 1 d .
C20 C 0.6928(5) 0.1781(3) 0.2800(3) 0.0454(10) Uani 1 1 d .
H20 H 0.733 0.2097 0.2393 0.054 Uiso 1 1 calc R
C21 C 0.5572(5) 0.1947(4) 0.2940(3) 0.0549(13) Uani 1 1 d .
H21 H 0.5041 0.234 0.2594 0.066 Uiso 1 1 calc R
C22 C 0.5004(5) 0.1531(3) 0.3591(4) 0.0538(13) Uani 1 1 d .
H22 H 0.4086 0.164 0.3677 0.065 Uiso 1 1 calc R
C23 C 0.5792(5) 0.0951(3) 0.4118(4) 0.0505(12) Uani 1 1 d .
H23 H 0.5416 0.0683 0.4569 0.061 Uiso 1 1 calc R
C24 C 0.7152(5) 0.0773(3) 0.3967(3) 0.0411(10) Uani 1 1 d .
H24 H 0.7696 0.0404 0.4339 0.049 Uiso 1 1 calc R
C25 C 0.8597(5) 0.2937(3) 0.4658(4) 0.0507(12) Uani 1 1 d .
H25 H 0.9435 0.2966 0.4425 0.061 Uiso 1 1 calc R
C26 C 0.7388(6) 0.3393(3) 0.4380(4) 0.0548(13) Uani 1 1 d .
H26 H 0.7271 0.3784 0.3927 0.066 Uiso 1 1 calc R
C27 C 0.6395(6) 0.3163(3) 0.4897(4) 0.0617(15) Uani 1 1 d .
H27 H 0.5489 0.3373 0.4854 0.074 Uiso 1 1 calc R
C28 C 0.6974(6) 0.2569(4) 0.5487(3) 0.0631(16) Uani 1 1 d .
H28 H 0.6525 0.2305 0.5909 0.076 Uiso 1 1 calc R
C29 C 0.8325(5) 0.2433(3) 0.5344(3) 0.0527(12) Uani 1 1 d .
H29 H 0.8954 0.2063 0.5656 0.063 Uiso 1 1 calc R
N1 N 0.8977(3) 0.0940(2) 0.3095(2) 0.0350(7) Uani 1 1 d .
F1 F 0.1565(4) 0.2379(2) 0.0836(3) 0.0916(13) Uani 1 1 d .
F2 F 0.1536(4) 0.3723(2) 0.0742(3) 0.0845(12) Uani 1 1 d .
F3 F 0.3616(4) 0.3728(3) 0.0371(3) 0.0976(14) Uani 1 1 d .
F4 F 0.3641(6) 0.2354(3) 0.0436(4) 0.131(2) Uani 1 1 d .
F5 F 0.1960(5) 0.3000(2) -0.0389(2) 0.0802(12) Uani 1 1 d .
F6 F 0.3203(5) 0.3073(3) 0.1603(3) 0.1054(15) Uani 1 1 d .
P1 P 0.26041(12) 0.30397(7) 0.06125(8) 0.0398(3) Uani 1 1 d .
Ru1 Ru 0.69284(3) 0.21075(2) 0.41808(2) 0.03254(15) Uani 1 1 d .

loop_
_atom_site_aniso_label
_atom_site_aniso_U_11
_atom_site_aniso_U_22
_atom_site_aniso_U_33
_atom_site_aniso_U_23
_atom_site_aniso_U_13
_atom_site_aniso_U_12
C1 0.039(2) 0.040(2) 0.054(3) -0.007(2) -0.004(2) 0.0067(19)
C2 0.032(2) 0.059(3) 0.073(3) -0.018(3) 0.002(2) 0.008(2)
C3 0.040(3) 0.052(3) 0.075(4) -0.015(3) 0.020(2) -0.006(2)
C4 0.046(3) 0.043(3) 0.053(3) -0.005(2) 0.015(2) -0.005(2)
C5 0.041(2) 0.055(3) 0.030(2) -0.0016(19) 0.0086(17) 0.010(2)
C6 0.033(2) 0.074(4) 0.043(3) -0.023(2) 0.0034(19) -0.002(2)
C7 0.039(2) 0.048(3) 0.060(3) -0.022(2) 0.017(2) -0.012(2)
C8 0.044(2) 0.029(2) 0.045(2) -0.0091(18) 0.0127(19) -0.0031(18)
C9 0.038(2) 0.0261(19) 0.033(2) 0.0008(16) 0.0023(16) 0.0023(16)
C10 0.042(2) 0.030(2) 0.036(2) 0.0061(17) 0.0106(17) 0.0013(17)
C11 0.035(2) 0.030(2) 0.046(2) -0.0042(17) 0.0090(18) -0.0011(16)
C12 0.035(2) 0.037(2) 0.032(2) -0.0009(17) 0.0084(16) 0.0066(17)
C13 0.036(2) 0.0254(19) 0.034(2) -0.0035(15) 0.0068(16) 0.0020(16)
C14 0.037(2) 0.031(2) 0.042(2) -0.0106(17) 0.0032(18) -0.0014(17)
C15 0.034(2) 0.029(2) 0.035(2) -0.0045(16) 0.0025(16) -0.0021(16)
C16 0.039(2) 0.025(2) 0.046(2) 0.0019(17) 0.0115(18) -0.0025(16)
C17 0.053(3) 0.027(2) 0.047(2) 0.0044(18) 0.016(2) 0.0064(19)
C18 0.039(2) 0.030(2) 0.034(2) 0.0009(16) 0.0058(17) 0.0005(17)
C19 0.036(2) 0.034(2) 0.038(2) -0.0080(17) 0.0040(17) -0.0035(17)
C20 0.044(2) 0.055(3) 0.035(2) -0.001(2) 0.0003(19) 0.009(2)
C21 0.041(3) 0.074(4) 0.044(3) -0.011(2) -0.013(2) 0.013(2)
C22 0.028(2) 0.066(3) 0.066(3) -0.022(3) 0.001(2) -0.006(2)
C23 0.041(2) 0.041(3) 0.072(3) -0.017(2) 0.018(2) -0.017(2)
C24 0.045(2) 0.029(2) 0.050(2) -0.0038(19) 0.009(2) -0.0045(18)
C25 0.045(3) 0.054(3) 0.054(3) -0.011(2) 0.011(2) -0.020(2)
C26 0.070(3) 0.031(2) 0.058(3) 0.005(2) -0.006(3) -0.009(2)
C27 0.048(3) 0.048(3) 0.089(4) -0.029(3) 0.010(3) 0.003(2)
C28 0.079(4) 0.069(4) 0.045(3) -0.022(3) 0.022(3) -0.033(3)
C29 0.056(3) 0.048(3) 0.048(3) -0.005(2) -0.013(2) -0.009(2)
N1 0.0372(18) 0.0309(17) 0.0377(18) 0.0020(14) 0.0078(14) 0.0024(14)
F1 0.085(3) 0.072(2) 0.116(3) 0.040(2) 0.006(2) -0.028(2)
F2 0.105(3) 0.070(2) 0.086(3) 0.0073(19) 0.039(2) 0.041(2)
F3 0.084(3) 0.107(3) 0.105(3) 0.001(2) 0.027(2) -0.053(2)
F4 0.118(4) 0.104(4) 0.183(6) 0.023(4) 0.062(4) 0.066(3)
F5 0.130(3) 0.054(2) 0.051(2) -0.0066(15) -0.004(2) -0.0140(19)
F6 0.110(4) 0.132(4) 0.061(2) 0.011(2) -0.031(2) -0.011(3)
P1 0.0348(6) 0.0371(6) 0.0473(7) 0.0036(5) 0.0049(5) 0.0014(5)
Ru1 0.0299(2) 0.0324(2) 0.0348(2) 0.00025(12) 0.00298(14) -0.00104(12)

loop_
_atom_type_symbol
_atom_type_description
_atom_type_scat_dispersion_real
_atom_type_scat_dispersion_imag
_atom_type_scat_source
C C 0.0033 0.0016 'International Tables Vol C Tables 4.2.6.8 and 6.1.1.4'
H H 0 0 'International Tables Vol C Tables 4.2.6.8 and 6.1.1.4'
N N 0.0061 0.0033 'International Tables Vol C Tables 4.2.6.8 and 6.1.1.4'
F F 0.0171 0.0103 'International Tables Vol C Tables 4.2.6.8 and 6.1.1.4'
P P 0.1023 0.0942 'International Tables Vol C Tables 4.2.6.8 and 6.1.1.4'
Ru Ru -1.2594 0.8363 'International Tables Vol C Tables 4.2.6.8 and 6.1.1.4'

loop_
_geom_angle_atom_site_label_1
_geom_angle_atom_site_label_2
_geom_angle_atom_site_label_3
_geom_angle
C14 C1 C2 119.2(5)
C14 C1 H1 120.4
C2 C1 H1 120.4
C3 C2 C1 120.2(5)
C3 C2 H2 119.9
C1 C2 H2 119.9
C4 C3 C2 120.4(5)
C4 C3 H3 119.8
C2 C3 H3 119.8
C3 C4 C11 120.0(5)
C3 C4 H4 120
C11 C4 H4 120
C12 C5 C6 120.0(4)
C12 C5 H5 120
C6 C5 H5 120
C7 C6 C5 120.2(4)
C7 C6 H6 119.9
C5 C6 H6 119.9
C6 C7 C8 120.6(4)
C6 C7 H7 119.7
C8 C7 H7 119.7
C7 C8 C13 119.4(4)
C7 C8 H8 120.3
C13 C8 H8 120.3
C13 C9 C14 107.7(3)
C13 C9 C15 107.0(3)
C14 C9 C15 106.4(3)
C13 C9 H9 111.8
C14 C9 H9 111.8
C15 C9 H9 111.8
C11 C10 C12 108.1(3)
C11 C10 C16 105.1(3)
C12 C10 C16 107.7(3)
C11 C10 H10 111.9
C12 C10 H10 111.9
C16 C10 H10 111.9
C14 C11 C4 119.6(4)
C14 C11 C10 113.7(4)
C4 C11 C10 126.6(4)
C5 C12 C13 120.0(4)
C5 C12 C10 127.3(4)
C13 C12 C10 112.7(4)
C8 C13 C12 119.7(4)
C8 C13 C9 126.5(4)
C12 C13 C9 113.6(3)
C1 C14 C11 120.5(4)
C1 C14 C9 126.7(4)
C11 C14 C9 112.8(4)
C18 C15 C9 113.1(3)
C18 C15 C16 106.2(3)
C9 C15 C16 108.7(3)
C18 C15 H15 109.6
C9 C15 H15 109.6
C16 C15 H15 109.6
C17 C16 C10 113.2(4)
C17 C16 C15 105.4(3)
C10 C16 C15 109.3(3)
C17 C16 H16 109.6
C10 C16 H16 109.6
C15 C16 H16 109.6
N1 C17 C16 105.9(3)
N1 C17 H17A 110.5
C16 C17 H17A 110.5
N1 C17 H17B 110.5
C16 C17 H17B 110.5
H17A C17 H17B 108.7
N1 C18 C15 105.6(3)
N1 C18 H18A 110.6
C15 C18 H18A 110.6
N1 C18 H18B 110.6
C15 C18 H18B 110.6
H18A C18 H18B 108.8
N1 C19 C24 121.4(4)
N1 C19 C20 121.3(4)
C24 C19 C20 117.0(4)
N1 C19 Ru1 132.9(3)
C24 C19 Ru1 67.8(2)
C20 C19 Ru1 66.9(2)
C21 C20 C19 120.9(5)
C21 C20 Ru1 70.6(3)
C19 C20 Ru1 76.4(2)
C21 C20 H20 119.6
C19 C20 H20 119.6
Ru1 C20 H20 125.1
C22 C21 C20 120.2(5)
C22 C21 Ru1 71.2(3)
C20 C21 Ru1 72.2(3)
C22 C21 H21 119.9
C20 C21 H21 119.9
Ru1 C21 H21 129.1
C21 C22 C23 120.4(4)
C21 C22 Ru1 71.5(3)
C23 C22 Ru1 71.5(3)
C21 C22 H22 119.8
C23 C22 H22 119.8
Ru1 C22 H22 129.7
C22 C23 C24 119.4(5)
C22 C23 Ru1 71.0(3)
C24 C23 Ru1 72.6(2)
C22 C23 H23 120.3
C24 C23 H23 120.3
Ru1 C23 H23 128.2
C23 C24 C19 121.3(4)
C23 C24 Ru1 70.0(3)
C19 C24 Ru1 76.0(2)
C23 C24 H24 119.3
C19 C24 H24 119.3
Ru1 C24 H24 126.6
C29 C25 C26 107.5(5)
C29 C25 Ru1 70.9(3)
C26 C25 Ru1 70.9(3)
C29 C25 H25 126.3
C26 C25 H25 126.3
Ru1 C25 H25 123.6
C27 C26 C25 107.6(5)
C27 C26 Ru1 70.9(3)
C25 C26 Ru1 71.1(3)
C27 C26 H26 126.2
C25 C26 H26 126.2
Ru1 C26 H26 123.5
C28 C27 C26 108.3(5)
C28 C27 Ru1 71.0(3)
C26 C27 Ru1 71.4(3)
C28 C27 H27 125.8
C26 C27 H27 125.8
Ru1 C27 H27 123.4
C29 C28 C27 108.1(5)
C29 C28 Ru1 71.5(3)
C27 C28 Ru1 71.2(3)
C29 C28 H28 126
C27 C28 H28 126
Ru1 C28 H28 123
C28 C29 C25 108.5(5)
C28 C29 Ru1 70.9(3)
C25 C29 Ru1 71.3(3)
C28 C29 H29 125.7
C25 C29 H29 125.7
Ru1 C29 H29 123.6
C19 N1 C18 121.1(3)
C19 N1 C17 120.4(3)
C18 N1 C17 110.5(3)
F1 P1 F2 89.9(2)
F1 P1 F6 88.2(3)
F2 P1 F6 90.6(3)
F1 P1 F4 90.1(3)
F2 P1 F4 177.2(3)
F6 P1 F4 92.2(3)
F1 P1 F3 178.1(3)
F2 P1 F3 88.5(3)
F6 P1 F3 92.9(3)
F4 P1 F3 91.4(3)
F1 P1 F5 90.6(2)
F2 P1 F5 88.7(2)
F6 P1 F5 178.6(3)
F4 P1 F5 88.5(3)
F3 P1 F5 88.3(2)
C28 Ru1 C27 37.8(2)
C28 Ru1 C29 37.6(2)
C27 Ru1 C29 62.9(2)
C28 Ru1 C26 63.3(2)
C27 Ru1 C26 37.7(2)
C29 Ru1 C26 63.2(2)
C28 Ru1 C25 63.2(2)
C27 Ru1 C25 63.2(2)
C29 Ru1 C25 37.8(2)
C26 Ru1 C25 38.0(2)
C28 Ru1 C22 116.3(2)
C27 Ru1 C22 107.6(2)
C29 Ru1 C22 148.9(2)
C26 Ru1 C22 128.9(2)
C25 Ru1 C22 166.8(2)
C28 Ru1 C21 142.6(2)
C27 Ru1 C21 112.8(2)
C29 Ru1 C21 172.1(2)
C26 Ru1 C21 109.2(2)
C25 Ru1 C21 134.8(2)
C22 Ru1 C21 37.3(2)
C28 Ru1 C23 106.5(2)
C27 Ru1 C23 123.7(2)
C29 Ru1 C23 120.3(2)
C26 Ru1 C23 160.1(2)
C25 Ru1 C23 155.2(2)
C22 Ru1 C23 37.5(2)
C21 Ru1 C23 67.6(2)
C28 Ru1 C20 173.4(2)
C27 Ru1 C20 136.6(2)
C29 Ru1 C20 141.1(2)
C26 Ru1 C20 110.1(2)
C25 Ru1 C20 112.1(2)
C22 Ru1 C20 67.14(19)
C21 Ru1 C20 37.21(18)
C23 Ru1 C20 79.6(2)
C28 Ru1 C24 119.7(2)
C27 Ru1 C24 154.0(2)
C29 Ru1 C24 107.59(19)
C26 Ru1 C24 162.3(2)
C25 Ru1 C24 125.47(19)
C22 Ru1 C24 67.06(18)
C21 Ru1 C24 79.1(2)
C23 Ru1 C24 37.37(16)
C20 Ru1 C24 66.65(18)
C28 Ru1 C19 147.8(2)
C27 Ru1 C19 169.5(2)
C29 Ru1 C19 116.74(18)
C26 Ru1 C19 131.90(19)
C25 Ru1 C19 109.55(17)
C22 Ru1 C19 78.00(17)
C21 Ru1 C19 66.10(17)
C23 Ru1 C19 66.16(16)
C20 Ru1 C19 36.72(16)
C24 Ru1 C19 36.21(16)

loop_
_geom_bond_atom_site_label_1
_geom_bond_atom_site_label_2
_geom_bond_distance
C1 C14 1.371(6)
C1 C2 1.406(7)
C1 H1 0.95
C2 C3 1.390(8)
C2 H2 0.95
C3 C4 1.364(7)
C3 H3 0.95
C4 C11 1.403(6)
C4 H4 0.95
C5 C12 1.370(6)
C5 C6 1.398(7)
C5 H5 0.95
C6 C7 1.371(8)
C6 H6 0.95
C7 C8 1.388(7)
C7 H7 0.95
C8 C13 1.393(6)
C8 H8 0.95
C9 C13 1.505(6)
C9 C14 1.519(6)
C9 C15 1.563(5)
C9 H9 1
C10 C11 1.507(6)
C10 C12 1.518(6)
C10 C16 1.557(6)
C10 H10 1
C11 C14 1.399(6)
C12 C13 1.406(6)
C15 C18 1.535(6)
C15 C16 1.574(6)
C15 H15 1
C16 C17 1.528(6)
C16 H16 1
C17 N1 1.468(5)
C17 H17A 0.99
C17 H17B 0.99
C18 N1 1.465(5)
C18 H18A 0.99
C18 H18B 0.99
C19 N1 1.349(5)
C19 C24 1.429(6)
C19 C20 1.444(6)
C19 Ru1 2.347(4)
C20 C21 1.410(7)
C20 Ru1 2.221(5)
C20 H20 0.95
C21 C22 1.407(8)
C21 Ru1 2.200(5)
C21 H21 0.95
C22 C23 1.414(8)
C22 Ru1 2.196(4)
C22 H22 0.95
C23 C24 1.424(6)
C23 Ru1 2.204(4)
C23 H23 0.95
C24 Ru1 2.239(4)
C24 H24 0.95
C25 C29 1.410(8)
C25 C26 1.421(8)
C25 Ru1 2.181(5)
C25 H25 0.95
C26 C27 1.407(8)
C26 Ru1 2.179(5)
C26 H26 0.95
C27 C28 1.406(9)
C27 Ru1 2.172(5)
C27 H27 0.95
C28 C29 1.399(8)
C28 Ru1 2.169(5)
C28 H28 0.95
C29 Ru1 2.176(5)
C29 H29 0.95
F1 P1 1.567(4)
F2 P1 1.573(3)
F3 P1 1.591(4)
F4 P1 1.573(4)
F5 P1 1.598(4)
F6 P1 1.573(4)
